data_2107304
loop_
_publ_author_name
'Vermin, W.J.'
'Verschoor, G.C.'
'Ijdo, D.J.W.'

_publ_section_title
;
 Two modifications of cobalt dipotassium tetrachloride
;
_journal_name_full 'Acta Crystallographica B (24,1968-38,1982)'
_journal_page_first 3325
_journal_page_last 3328
_journal_volume 32
_journal_year 1976
_chemical_formula_sum 'Cl4 Co K2'
_chemical_name_systematic 'K2 (Co Cl4)'
_space_group_IT_number 33
_symmetry_space_group_name_Hall 'P 2c -2n'
_symmetry_space_group_name_H-M 'P n a 21'
_cell_angle_alpha 90
_cell_angle_beta 90
_cell_angle_gamma 90
_cell_formula_units_Z 12
_cell_length_a 26.838
_cell_length_b 12.406
_cell_length_c 7.262
_cell_volume 2417.899
_citation_journal_id_ASTM ACBCAR
_cod_data_source_file Vermin_ACBCAR_1976_1265.cif
_cod_data_source_block Cl4Co1K2
_cod_original_formula_sum 'Cl4 Co1 K2'
_cod_database_code 2107304

loop_
_symmetry_equiv_pos_as_xyz
x,y,z
-x,-y,z+1/2
-x+1/2,y+1/2,z+1/2
x+1/2,-y+1/2,z

loop_
_atom_site_label
_atom_site_type_symbol
_atom_site_fract_x
_atom_site_fract_y
_atom_site_fract_z
_atom_site_occupancy
_atom_site_U_iso_or_equiv
Cl9 Cl-1 0.6589 0.4351 0.8077 1 0.0
K5 K+1 0.6663 0.6872 0.7428 1 0.0
K6 K+1 0.9991 0.6884 0.7954 1 0.0
K4 K+1 0.3322 0.6883 0.7249 1 0.0
Cl1 Cl-1 0.9917 0.4445 0.6752 1 0.0
Co3 Co+2 0.7402 0.4181 0.7351 1 0.0
Cl2 Cl-1 0.1132 0.5755 0.8166 1 0.0
Co1 Co+2 0.072 0.4199 0.75 1 0.0
Cl4 Cl-1 0.1105 0.3549 0.4941 1 0.0
Cl12 Cl-1 0.7555 0.2935 0.5178 1 0.0
Cl3 Cl-1 0.0839 0.3017 0.9836 1 0.0
K1 K+1 0.0442 0.0808 0.7879 1 0.0
Cl10 Cl-1 0.7798 0.5752 0.669 1 0.0
Cl5 Cl-1 0.3228 0.4385 0.817 1 0.0
K2 K+1 0.3801 0.0836 0.7662 1 0.0
Cl8 Cl-1 0.4299 0.3475 0.5147 1 0.0
Co2 Co+2 0.4051 0.4178 0.78 1 0.0
Cl7 Cl-1 0.4341 0.3074 0.0018 1 0.0
Cl11 Cl-1 0.7778 0.3606 0.0021 1 0.0
K3 K+1 0.711 0.0822 0.7246 1 0.0
Cl6 Cl-1 0.4449 0.5778 0.8139 1 0.0
